data_4100586
_journal_name_full 'Journal of the American Chemical Society'
_journal_paper_doi 10.1021/ja052098t
_journal_year 2005
_chemical_formula_sum 'C12 H9 N3 O2 S'
_chemical_formula_weight 259.28
_space_group_IT_number 14
_symmetry_cell_setting monoclinic
_symmetry_space_group_name_Hall '-P 2yn'
_symmetry_space_group_name_H-M 'P 1 21/n 1'
_cell_angle_alpha 90.00
_cell_angle_beta 102.5050(10)
_cell_angle_gamma 90.00
_cell_formula_units_Z 4
_cell_length_a 8.2324(4)
_cell_length_b 11.8173(5)
_cell_length_c 12.3121(6)
_cell_measurement_temperature 296(2)
_cell_volume 1169.36(9)
_diffrn_ambient_temperature 296(2)
_exptl_crystal_density_diffrn 1.473
_cod_depositor_comments
;
The following automatic conversions were performed:
'_symmetry_cell_setting' value 'Monoclinic' changed to 'monoclinic'
according to '/home/saulius/struct/CIF-dictionaries/cif_core.dic'
dictionary named 'cif_core.dic' version 2.4.1 from 2010-06-29.

Automatic conversion script
Id: cif_fix_enum 1527 2010-12-29 10:47:43Z saulius 
;
_cod_original_sg_symbol_H-M 'P 21/n'
_cod_database_code 4100586

loop_
_symmetry_equiv_pos_as_xyz
'x, y, z'
'-x+1/2, y+1/2, -z+1/2'
'-x, -y, -z'
'x-1/2, -y-1/2, z-1/2'

loop_
_atom_site_label
_atom_site_type_symbol
_atom_site_fract_x
_atom_site_fract_y
_atom_site_fract_z
_atom_site_U_iso_or_equiv
_atom_site_adp_type
_atom_site_occupancy
_atom_site_symmetry_multiplicity
_atom_site_calc_flag
_atom_site_refinement_flags
_atom_site_disorder_assembly
_atom_site_disorder_group
S S 0.45890(5) 0.77421(3) 0.03516(3) 0.04398(16) Uani 1 1 d . . .
O1 O 0.5818(2) 0.87986(12) 0.43263(12) 0.0719(4) Uani 1 1 d . . .
O2 O 0.5631(2) 0.81456(17) 0.59103(11) 0.0835(5) Uani 1 1 d . . .
N1 N 0.8255(2) 0.49172(15) 0.28278(14) 0.0676(5) Uani 1 1 d . . .
N2 N 0.53492(19) 0.74304(11) 0.25958(11) 0.0459(3) Uani 1 1 d . . .
H2 H 0.5738 0.8081 0.2837 0.055 Uiso 1 1 calc R . .
N3 N 0.53831(18) 0.80594(14) 0.48993(12) 0.0505(4) Uani 1 1 d . . .
C1 C 0.5188(2) 0.70542(16) -0.16984(13) 0.0515(4) Uani 1 1 d . . .
H1A H 0.5885 0.6558 -0.2014 0.077 Uiso 1 1 calc R . .
H1B H 0.5445 0.7826 -0.1838 0.077 Uiso 1 1 calc R . .
H1C H 0.4042 0.6904 -0.2031 0.077 Uiso 1 1 calc R . .
C2 C 0.54861(19) 0.68583(14) -0.04672(12) 0.0401(3) Uani 1 1 d . . .
C3 C 0.6467(2) 0.60767(13) 0.01573(12) 0.0399(3) Uani 1 1 d . . .
H3 H 0.7041 0.5519 -0.0139 0.048 Uiso 1 1 calc R . .
C4 C 0.65300(19) 0.61961(12) 0.13195(12) 0.0389(3) Uani 1 1 d . . .
C5 C 0.7493(2) 0.54912(14) 0.21584(14) 0.0477(4) Uani 1 1 d . . .
C6 C 0.5568(2) 0.70727(12) 0.15549(12) 0.0386(3) Uani 1 1 d . . .
C7 C 0.45413(18) 0.67928(13) 0.32564(12) 0.0375(3) Uani 1 1 d . . .
C8 C 0.45472(19) 0.70683(13) 0.43729(13) 0.0397(3) Uani 1 1 d . . .
C9 C 0.3712(2) 0.63975(15) 0.50114(13) 0.0479(4) Uani 1 1 d . . .
H9 H 0.3747 0.6591 0.5748 0.057 Uiso 1 1 calc R . .
C10 C 0.2851(2) 0.54671(15) 0.45695(16) 0.0544(4) Uani 1 1 d . . .
H10 H 0.2287 0.5029 0.4995 0.065 Uiso 1 1 calc R . .
C11 C 0.2825(2) 0.51779(15) 0.34715(16) 0.0537(4) Uani 1 1 d . . .
H11 H 0.2236 0.4542 0.3163 0.064 Uiso 1 1 calc R . .
C12 C 0.3656(2) 0.58183(14) 0.28349(13) 0.0460(4) Uani 1 1 d . . .
H12 H 0.3631 0.5599 0.2106 0.055 Uiso 1 1 calc R . .

loop_
_atom_site_aniso_label
_atom_site_aniso_U_11
_atom_site_aniso_U_22
_atom_site_aniso_U_33
_atom_site_aniso_U_23
_atom_site_aniso_U_13
_atom_site_aniso_U_12
S 0.0498(3) 0.0434(3) 0.0409(2) 0.00197(15) 0.01451(18) 0.00719(15)
O1 0.1067(12) 0.0574(8) 0.0577(8) -0.0173(6) 0.0315(8) -0.0272(8)
O2 0.0938(11) 0.1183(13) 0.0392(7) -0.0235(8) 0.0163(7) -0.0323(10)
N1 0.0863(12) 0.0629(10) 0.0529(9) 0.0151(8) 0.0133(9) 0.0177(9)
N2 0.0646(9) 0.0391(7) 0.0399(7) -0.0065(6) 0.0246(6) -0.0086(6)
N3 0.0497(8) 0.0644(9) 0.0401(7) -0.0109(7) 0.0153(6) -0.0045(7)
C1 0.0646(11) 0.0536(10) 0.0360(8) -0.0008(7) 0.0105(7) -0.0006(8)
C2 0.0471(8) 0.0390(8) 0.0360(7) -0.0028(6) 0.0128(6) -0.0066(6)
C3 0.0492(8) 0.0349(7) 0.0384(7) -0.0031(6) 0.0159(6) -0.0017(6)
C4 0.0472(8) 0.0350(7) 0.0364(7) 0.0005(6) 0.0133(6) -0.0015(6)
C5 0.0605(10) 0.0430(8) 0.0421(8) 0.0008(7) 0.0165(7) 0.0029(7)
C6 0.0468(8) 0.0369(7) 0.0349(7) -0.0005(6) 0.0151(6) -0.0036(6)
C7 0.0391(7) 0.0394(7) 0.0361(7) 0.0018(6) 0.0127(6) 0.0044(6)
C8 0.0397(8) 0.0448(8) 0.0359(7) -0.0006(6) 0.0109(6) 0.0062(6)
C9 0.0519(9) 0.0570(10) 0.0389(8) 0.0072(7) 0.0188(7) 0.0107(8)
C10 0.0614(10) 0.0488(9) 0.0622(11) 0.0084(8) 0.0334(9) 0.0007(8)
C11 0.0593(10) 0.0436(9) 0.0642(11) -0.0046(8) 0.0267(9) -0.0079(8)
C12 0.0538(9) 0.0441(8) 0.0436(8) -0.0056(7) 0.0180(7) -0.0025(7)

loop_
_geom_bond_atom_site_label_1
_geom_bond_atom_site_label_2
_geom_bond_distance
_geom_bond_site_symmetry_2
_geom_bond_publ_flag
S C6 1.7184(15) . ?
S C2 1.7248(16) . ?
O1 N3 1.224(2) . ?
O2 N3 1.2213(19) . ?
N1 C5 1.144(2) . ?
N2 C7 1.3806(19) . ?
N2 C6 1.3975(19) . ?
N2 H2 0.8600 . ?
N3 C8 1.440(2) . ?
C1 C2 1.500(2) . ?
C1 H1A 0.9600 . ?
C1 H1B 0.9600 . ?
C1 H1C 0.9600 . ?
C2 C3 1.352(2) . ?
C3 C4 1.428(2) . ?
C3 H3 0.9300 . ?
C4 C6 1.373(2) . ?
C4 C5 1.427(2) . ?
C7 C12 1.401(2) . ?
C7 C8 1.412(2) . ?
C8 C9 1.398(2) . ?
C9 C10 1.356(3) . ?
C9 H9 0.9300 . ?
C10 C11 1.390(3) . ?
C10 H10 0.9300 . ?
C11 C12 1.374(2) . ?
C11 H11 0.9300 . ?
C12 H12 0.9300 . ?

loop_
_cod_related_entry_id
_cod_related_entry_database
_cod_related_entry_code
1 ChemSpider 350550
